data_2224763
loop_
_publ_author_name
'Zhao, Jin-Hao'
'Zhou, Yong'
'Zhang, Jian-Gong'
'Cheng, Jing-Li'
'Lin, Fu-Cheng'

_publ_section_title
;
 Dihalogenated trichodermin
 (4\b-acetoxy-9,10-dibromo-12,13-epoxytrichothec)
;
_journal_coeditor_code SI2228
_journal_issue 1
_journal_name_full 'Acta Crystallographica Section E'
_journal_page_first o210
_journal_paper_doi 10.1107/S1600536809054178
_journal_volume 66
_journal_year 2010
_chemical_formula_iupac 'C17 H24 Br2 O4'
_chemical_formula_moiety 'C17 H24 Br2 O4'
_chemical_formula_sum 'C17 H24 Br2 O4'
_chemical_formula_weight 452.18
_chemical_name_common
;
9,10-dibromo-4\b-acetoxy-9,10-dibromo-12,13-epoxytrichothec
;
_chemical_name_systematic
;
9,10-dibromo-12,13-epoxytrichothec-9-en-4\b-yl acetate
;
_space_group_IT_number 4
_symmetry_cell_setting monoclinic
_symmetry_space_group_name_Hall 'P 2yb'
_symmetry_space_group_name_H-M 'P 1 21 1'
_atom_sites_solution_hydrogens geom
_atom_sites_solution_primary direct
_atom_sites_solution_secondary difmap
_audit_creation_method SHELXL-97
_cell_angle_alpha 90.00
_cell_angle_beta 106.6220(10)
_cell_angle_gamma 90.00
_cell_formula_units_Z 2
_cell_length_a 10.0120(4)
_cell_length_b 8.3397(4)
_cell_length_c 11.1235(6)
_cell_measurement_reflns_used 6808
_cell_measurement_temperature 296.0(10)
_cell_measurement_theta_max 27.4
_cell_measurement_theta_min 3.1
_cell_volume 889.97(7)
_computing_cell_refinement 'PROCESS-AUTO (Rigaku, 2006)'
_computing_data_collection 'PROCESS-AUTO (Rigaku, 2006)'
_computing_data_reduction 'CrystalStructure (Rigaku, 2007)'
_computing_molecular_graphics 'ORTEP-3 for Windows (Farrugia, 1997)'
_computing_publication_material 'WinGX (Farrugia, 1999) and PLATON (Spek, 2009)'
_computing_structure_refinement 'SHELXL97 (Sheldrick, 2008)'
_computing_structure_solution 'SHELXS97 (Sheldrick, 2008)'
_diffrn_ambient_temperature 296.0(10)
_diffrn_detector_area_resol_mean 10.00
_diffrn_measured_fraction_theta_full 0.999
_diffrn_measured_fraction_theta_max 0.999
_diffrn_measurement_device_type 'Rigaku R-AXIS RAPID'
_diffrn_measurement_method \w
_diffrn_radiation_monochromator graphite
_diffrn_radiation_source 'rolling anode'
_diffrn_radiation_type MoK\a
_diffrn_radiation_wavelength 0.71073
_diffrn_reflns_av_R_equivalents 0.0320
_diffrn_reflns_av_sigmaI/netI 0.0500
_diffrn_reflns_limit_h_max 12
_diffrn_reflns_limit_h_min -12
_diffrn_reflns_limit_k_max 10
_diffrn_reflns_limit_k_min -10
_diffrn_reflns_limit_l_max 14
_diffrn_reflns_limit_l_min -14
_diffrn_reflns_number 8698
_diffrn_reflns_theta_full 27.41
_diffrn_reflns_theta_max 27.41
_diffrn_reflns_theta_min 3.10
_exptl_absorpt_coefficient_mu 4.571
_exptl_absorpt_correction_T_max 0.6331
_exptl_absorpt_correction_T_min 0.3228
_exptl_absorpt_correction_type multi-scan
_exptl_absorpt_process_details '(ABSCOR: Higashi, 1995)'
_exptl_crystal_colour colorless
_exptl_crystal_density_diffrn 1.687
_exptl_crystal_density_method 'not measured'
_exptl_crystal_description chunk
_exptl_crystal_F_000 456
_exptl_crystal_size_max 0.26
_exptl_crystal_size_mid 0.20
_exptl_crystal_size_min 0.10
_refine_diff_density_max 0.671
_refine_diff_density_min -0.647
_refine_ls_abs_structure_details 'Flack (1983), 1506 Friedel pairs'
_refine_ls_abs_structure_Flack 0.000(15)
_refine_ls_extinction_coef 0.0189(8)
_refine_ls_extinction_expression Fc^*^=kFc[1+0.001xFc^2^\l^3^/sin(2\q)]^-1/4^
_refine_ls_extinction_method 'SHELXL97 (Sheldrick, 2008)'
_refine_ls_goodness_of_fit_ref 1.003
_refine_ls_hydrogen_treatment constr
_refine_ls_matrix_type full
_refine_ls_number_parameters 213
_refine_ls_number_reflns 3667
_refine_ls_number_restraints 1
_refine_ls_restrained_S_all 1.003
_refine_ls_R_factor_all 0.0595
_refine_ls_R_factor_gt 0.0318
_refine_ls_shift/su_max 0.000
_refine_ls_shift/su_mean 0.000
_refine_ls_structure_factor_coef Fsqd
_refine_ls_weighting_details 'w=1/[\s^2^(Fo^2^)+(0.0003P)^2^+1.9800P] where P=(Fo^2^+2Fc^2^)/3'
_refine_ls_weighting_scheme calc
_refine_ls_wR_factor_gt 0.0641
_refine_ls_wR_factor_ref 0.0950
_reflns_number_gt 2752
_reflns_number_total 3667
_reflns_threshold_expression I>2sigma(I)
_cod_data_source_file si2228.cif
_cod_data_source_block I
_cod_original_sg_symbol_H-M 'P 21'
_cod_database_code 2224763
_cod_database_fobs_code 2224763

loop_
_symmetry_equiv_pos_as_xyz
'x, y, z'
'-x, y+1/2, -z'

loop_
_atom_site_type_symbol
_atom_site_label
_atom_site_fract_x
_atom_site_fract_y
_atom_site_fract_z
_atom_site_U_iso_or_equiv
_atom_site_adp_type
_atom_site_calc_flag
_atom_site_refinement_flags
_atom_site_occupancy
_atom_site_disorder_assembly
_atom_site_disorder_group
Br Br2 0.88801(4) 0.21090(8) 0.71835(5) 0.06304(15) Uani d . 1 . .
Br Br1 0.75860(5) -0.28303(7) 0.84118(5) 0.05950(14) Uani d . 1 . .
O O2 0.2048(3) -0.0632(4) 0.6936(3) 0.0520(9) Uani d . 1 . .
O O1 0.5492(3) -0.0758(3) 0.6377(3) 0.0377(7) Uani d . 1 . .
O O3 0.2174(3) 0.2951(4) 0.5751(3) 0.0459(9) Uani d . 1 . .
C C11 0.6197(4) 0.0702(5) 0.6879(5) 0.0376(10) Uani d . 1 . .
H H11 0.6071 0.1471 0.6189 0.045 Uiso calc R 1 . .
O O4 0.3167(4) 0.5380(4) 0.6153(5) 0.0713(13) Uani d . 1 . .
C C7 0.6122(5) 0.0479(6) 0.9123(4) 0.0408(11) Uani d . 1 . .
H H7A 0.5826 0.1011 0.9779 0.049 Uiso calc R 1 . .
H H7B 0.5681 -0.0567 0.8986 0.049 Uiso calc R 1 . .
C C6 0.5623(4) 0.1472(5) 0.7900(4) 0.0353(10) Uani d . 1 . .
C C12 0.3494(4) -0.0260(5) 0.7073(4) 0.0378(10) Uani d . 1 . .
C C2 0.3997(4) -0.0627(5) 0.5960(4) 0.0351(10) Uani d . 1 . .
H H2 0.3575 -0.1619 0.5549 0.042 Uiso calc R 1 . .
C C5 0.3968(4) 0.1468(5) 0.7378(4) 0.0344(9) Uani d . 1 . .
C C13 0.3133(5) -0.1439(7) 0.7910(5) 0.0545(14) Uani d . 1 . .
H H13A 0.3312 -0.2561 0.7786 0.065 Uiso calc R 1 . .
H H13B 0.3253 -0.1129 0.8775 0.065 Uiso calc R 1 . .
C C15 0.6110(5) 0.3216(6) 0.8173(5) 0.0486(14) Uani d . 1 . .
H H15A 0.7107 0.3243 0.8497 0.073 Uiso calc R 1 . .
H H15B 0.5702 0.3664 0.8781 0.073 Uiso calc R 1 . .
H H15C 0.5825 0.3831 0.7413 0.073 Uiso calc R 1 . .
C C8 0.7705(5) 0.0260(6) 0.9561(4) 0.0430(12) Uani d . 1 . .
H H8A 0.8141 0.1303 0.9755 0.052 Uiso calc R 1 . .
H H8B 0.7950 -0.0367 1.0328 0.052 Uiso calc R 1 . .
C C17 0.2139(5) 0.4560(6) 0.5912(5) 0.0469(12) Uani d . 1 . .
C C10 0.7743(5) 0.0191(6) 0.7299(5) 0.0419(11) Uani d . 1 . .
H H10 0.7879 -0.0600 0.6693 0.050 Uiso calc R 1 . .
C C18 0.0687(6) 0.5157(7) 0.5733(6) 0.0670(17) Uani d . 1 . .
H H18A 0.0335 0.4743 0.6388 0.100 Uiso calc R 1 . .
H H18B 0.0103 0.4804 0.4934 0.100 Uiso calc R 1 . .
H H18C 0.0692 0.6307 0.5762 0.100 Uiso calc R 1 . .
C C4 0.3545(4) 0.2220(7) 0.6039(4) 0.0385(9) Uani d . 1 . .
H H4 0.4240 0.3011 0.5963 0.046 Uiso calc R 1 . .
C C14 0.3263(4) 0.2247(8) 0.8282(4) 0.0471(10) Uani d . 1 . .
H H14A 0.2275 0.2070 0.7987 0.071 Uiso calc R 1 . .
H H14B 0.3448 0.3378 0.8327 0.071 Uiso calc R 1 . .
H H14C 0.3623 0.1781 0.9100 0.071 Uiso calc R 1 . .
C C9 0.8282(5) -0.0555(6) 0.8612(5) 0.0431(12) Uani d . 1 . .
C C3 0.3483(5) 0.0813(5) 0.5121(4) 0.0401(11) Uani d . 1 . .
H H3A 0.2538 0.0644 0.4596 0.048 Uiso calc R 1 . .
H H3B 0.4080 0.1018 0.4588 0.048 Uiso calc R 1 . .
C C16 0.9878(5) -0.0734(8) 0.9074(6) 0.0654(17) Uani d . 1 . .
H H16A 1.0299 0.0307 0.9240 0.098 Uiso calc R 1 . .
H H16B 1.0199 -0.1260 0.8441 0.098 Uiso calc R 1 . .
H H16C 1.0130 -0.1361 0.9829 0.098 Uiso calc R 1 . .

loop_
_atom_site_aniso_label
_atom_site_aniso_U_11
_atom_site_aniso_U_22
_atom_site_aniso_U_33
_atom_site_aniso_U_12
_atom_site_aniso_U_13
_atom_site_aniso_U_23
Br2 0.0445(2) 0.0665(3) 0.0795(3) -0.0133(4) 0.0199(2) 0.0144(4)
Br1 0.0729(3) 0.0375(2) 0.0607(3) 0.0006(4) 0.0071(2) 0.0039(3)
O2 0.0365(16) 0.058(2) 0.060(2) -0.0100(17) 0.0112(15) 0.0042(18)
O1 0.0380(15) 0.0318(16) 0.0433(17) -0.0010(14) 0.0116(12) -0.0068(13)
O3 0.0347(16) 0.0360(17) 0.061(2) 0.0020(14) 0.0032(15) 0.0043(15)
C11 0.032(2) 0.030(2) 0.049(3) -0.0038(19) 0.0086(19) 0.0006(19)
O4 0.058(2) 0.036(2) 0.118(4) -0.0057(19) 0.021(2) -0.010(2)
C7 0.038(2) 0.047(3) 0.036(2) -0.006(2) 0.0077(18) 0.0024(19)
C6 0.036(2) 0.031(2) 0.038(2) -0.0035(18) 0.0074(17) -0.0069(18)
C12 0.0303(19) 0.031(2) 0.049(3) -0.0030(19) 0.0062(18) 0.0009(19)
C2 0.036(2) 0.034(2) 0.034(2) -0.007(2) 0.0081(17) -0.0089(18)
C5 0.0346(19) 0.030(2) 0.038(2) -0.0037(18) 0.0105(17) 0.0000(17)
C13 0.056(3) 0.047(3) 0.054(3) -0.014(3) 0.006(2) 0.007(2)
C15 0.048(3) 0.033(2) 0.062(3) -0.005(2) 0.010(2) -0.006(2)
C8 0.040(2) 0.043(3) 0.041(3) -0.005(2) 0.0032(19) 0.000(2)
C17 0.045(3) 0.034(2) 0.060(3) 0.003(2) 0.014(2) 0.004(2)
C10 0.037(2) 0.038(2) 0.052(3) -0.004(2) 0.016(2) 0.005(2)
C18 0.052(3) 0.053(3) 0.097(5) 0.014(3) 0.024(3) 0.012(3)
C4 0.0332(17) 0.033(2) 0.047(2) -0.003(3) 0.0073(15) 0.001(3)
C14 0.0443(19) 0.052(3) 0.049(2) 0.001(3) 0.0197(17) -0.012(3)
C9 0.032(2) 0.042(3) 0.049(3) 0.000(2) 0.0023(19) -0.001(2)
C3 0.046(2) 0.043(3) 0.030(2) -0.001(2) 0.0093(19) -0.0010(18)
C16 0.040(3) 0.075(4) 0.075(4) 0.008(3) 0.005(3) 0.005(3)

loop_
_atom_type_symbol
_atom_type_description
_atom_type_scat_dispersion_real
_atom_type_scat_dispersion_imag
_atom_type_scat_source
C C 0.0033 0.0016 'International Tables Vol C Tables 4.2.6.8 and 6.1.1.4'
H H 0.0000 0.0000 'International Tables Vol C Tables 4.2.6.8 and 6.1.1.4'
O O 0.0106 0.0060 'International Tables Vol C Tables 4.2.6.8 and 6.1.1.4'
Br Br -0.2901 2.4595 'International Tables Vol C Tables 4.2.6.8 and 6.1.1.4'

loop_
_geom_angle_atom_site_label_1
_geom_angle_atom_site_label_2
_geom_angle_atom_site_label_3
_geom_angle_site_symmetry_1
_geom_angle_site_symmetry_3
_geom_angle
_geom_angle_publ_flag
C12 O2 C13 . . 60.7(3) ?
C11 O1 C2 . . 114.3(3) ?
C17 O3 C4 . . 116.4(4) ?
O1 C11 C10 . . 102.8(3) ?
O1 C11 C6 . . 113.1(3) ?
C10 C11 C6 . . 116.2(4) ?
O1 C11 H11 . . 108.1 ?
C10 C11 H11 . . 108.1 ?
C6 C11 H11 . . 108.1 ?
C8 C7 C6 . . 112.9(4) ?
C8 C7 H7A . . 109.0 ?
C6 C7 H7A . . 109.0 ?
C8 C7 H7B . . 109.0 ?
C6 C7 H7B . . 109.0 ?
H7A C7 H7B . . 107.8 ?
C15 C6 C7 . . 109.1(4) ?
C15 C6 C11 . . 112.0(4) ?
C7 C6 C11 . . 109.2(4) ?
C15 C6 C5 . . 108.2(3) ?
C7 C6 C5 . . 111.1(4) ?
C11 C6 C5 . . 107.3(3) ?
O2 C12 C13 . . 60.2(3) ?
O2 C12 C2 . . 115.7(4) ?
C13 C12 C2 . . 126.1(4) ?
O2 C12 C5 . . 117.7(4) ?
C13 C12 C5 . . 127.5(4) ?
C2 C12 C5 . . 102.8(4) ?
O1 C2 C12 . . 108.3(3) ?
O1 C2 C3 . . 113.3(4) ?
C12 C2 C3 . . 102.2(4) ?
O1 C2 H2 . . 110.9 ?
C12 C2 H2 . . 110.9 ?
C3 C2 H2 . . 110.9 ?
C12 C5 C14 . . 112.0(4) ?
C12 C5 C4 . . 100.7(4) ?
C14 C5 C4 . . 114.0(4) ?
C12 C5 C6 . . 108.0(3) ?
C14 C5 C6 . . 112.8(3) ?
C4 C5 C6 . . 108.5(3) ?
O2 C13 C12 . . 59.1(3) ?
O2 C13 H13A . . 117.9 ?
C12 C13 H13A . . 117.9 ?
O2 C13 H13B . . 117.9 ?
C12 C13 H13B . . 117.9 ?
H13A C13 H13B . . 115.0 ?
C6 C15 H15A . . 109.5 ?
C6 C15 H15B . . 109.5 ?
H15A C15 H15B . . 109.5 ?
C6 C15 H15C . . 109.5 ?
H15A C15 H15C . . 109.5 ?
H15B C15 H15C . . 109.5 ?
C9 C8 C7 . . 113.7(4) ?
C9 C8 H8A . . 108.8 ?
C7 C8 H8A . . 108.8 ?
C9 C8 H8B . . 108.8 ?
C7 C8 H8B . . 108.8 ?
H8A C8 H8B . . 107.7 ?
O4 C17 O3 . . 122.7(4) ?
O4 C17 C18 . . 125.4(5) ?
O3 C17 C18 . . 111.9(4) ?
C9 C10 C11 . . 116.7(4) ?
C9 C10 Br2 . . 109.6(3) ?
C11 C10 Br2 . . 107.5(3) ?
C9 C10 H10 . . 107.6 ?
C11 C10 H10 . . 107.6 ?
Br2 C10 H10 . . 107.6 ?
C17 C18 H18A . . 109.5 ?
C17 C18 H18B . . 109.5 ?
H18A C18 H18B . . 109.5 ?
C17 C18 H18C . . 109.5 ?
H18A C18 H18C . . 109.5 ?
H18B C18 H18C . . 109.5 ?
O3 C4 C3 . . 108.5(3) ?
O3 C4 C5 . . 111.2(3) ?
C3 C4 C5 . . 105.9(4) ?
O3 C4 H4 . . 110.4 ?
C3 C4 H4 . . 110.4 ?
C5 C4 H4 . . 110.4 ?
C5 C14 H14A . . 109.5 ?
C5 C14 H14B . . 109.5 ?
H14A C14 H14B . . 109.5 ?
C5 C14 H14C . . 109.5 ?
H14A C14 H14C . . 109.5 ?
H14B C14 H14C . . 109.5 ?
C8 C9 C10 . . 112.6(4) ?
C8 C9 C16 . . 112.4(4) ?
C10 C9 C16 . . 113.9(4) ?
C8 C9 Br1 . . 108.3(3) ?
C10 C9 Br1 . . 105.1(3) ?
C16 C9 Br1 . . 103.8(3) ?
C2 C3 C4 . . 104.6(4) ?
C2 C3 H3A . . 110.8 ?
C4 C3 H3A . . 110.8 ?
C2 C3 H3B . . 110.8 ?
C4 C3 H3B . . 110.8 ?
H3A C3 H3B . . 108.9 ?
C9 C16 H16A . . 109.5 ?
C9 C16 H16B . . 109.5 ?
H16A C16 H16B . . 109.5 ?
C9 C16 H16C . . 109.5 ?
H16A C16 H16C . . 109.5 ?
H16B C16 H16C . . 109.5 ?

loop_
_geom_bond_atom_site_label_1
_geom_bond_atom_site_label_2
_geom_bond_site_symmetry_2
_geom_bond_distance
_geom_bond_publ_flag
Br2 C10 . 1.989(5) ?
Br1 C9 . 2.012(5) ?
O2 C12 . 1.445(5) ?
O2 C13 . 1.461(6) ?
O1 C11 . 1.438(5) ?
O1 C2 . 1.439(5) ?
O3 C17 . 1.355(6) ?
O3 C4 . 1.451(5) ?
C11 C10 . 1.544(6) ?
C11 C6 . 1.551(7) ?
C11 H11 . 0.9800 ?
O4 C17 . 1.200(6) ?
C7 C8 . 1.530(6) ?
C7 C6 . 1.548(6) ?
C7 H7A . 0.9700 ?
C7 H7B . 0.9700 ?
C6 C15 . 1.536(6) ?
C6 C5 . 1.592(6) ?
C12 C13 . 1.469(7) ?
C12 C2 . 1.496(6) ?
C12 C5 . 1.524(6) ?
C2 C3 . 1.518(6) ?
C2 H2 . 0.9800 ?
C5 C14 . 1.529(6) ?
C5 C4 . 1.558(6) ?
C13 H13A . 0.9700 ?
C13 H13B . 0.9700 ?
C15 H15A . 0.9600 ?
C15 H15B . 0.9600 ?
C15 H15C . 0.9600 ?
C8 C9 . 1.503(7) ?
C8 H8A . 0.9700 ?
C8 H8B . 0.9700 ?
C17 C18 . 1.494(7) ?
C10 C9 . 1.536(7) ?
C10 H10 . 0.9800 ?
C18 H18A . 0.9600 ?
C18 H18B . 0.9600 ?
C18 H18C . 0.9600 ?
C4 C3 . 1.546(7) ?
C4 H4 . 0.9800 ?
C14 H14A . 0.9600 ?
C14 H14B . 0.9600 ?
C14 H14C . 0.9600 ?
C9 C16 . 1.539(6) ?
C3 H3A . 0.9700 ?
C3 H3B . 0.9700 ?
C16 H16A . 0.9600 ?
C16 H16B . 0.9600 ?
C16 H16C . 0.9600 ?

loop_
_geom_torsion_atom_site_label_1
_geom_torsion_atom_site_label_2
_geom_torsion_atom_site_label_3
_geom_torsion_atom_site_label_4
_geom_torsion_site_symmetry_1
_geom_torsion_site_symmetry_2
_geom_torsion_site_symmetry_3
_geom_torsion_site_symmetry_4
_geom_torsion
_geom_torsion_publ_flag
C2 O1 C11 C10 . . . . 177.3(4) ?
C2 O1 C11 C6 . . . . 51.2(5) ?
C8 C7 C6 C15 . . . . -68.6(5) ?
C8 C7 C6 C11 . . . . 54.1(5) ?
C8 C7 C6 C5 . . . . 172.2(4) ?
O1 C11 C6 C15 . . . . -165.1(3) ?
C10 C11 C6 C15 . . . . 76.2(5) ?
O1 C11 C6 C7 . . . . 73.9(4) ?
C10 C11 C6 C7 . . . . -44.7(5) ?
O1 C11 C6 C5 . . . . -46.6(5) ?
C10 C11 C6 C5 . . . . -165.2(4) ?
C13 O2 C12 C2 . . . . 118.6(5) ?
C13 O2 C12 C5 . . . . -119.5(5) ?
C11 O1 C2 C12 . . . . -63.9(5) ?
C11 O1 C2 C3 . . . . 48.7(5) ?
O2 C12 C2 O1 . . . . -159.2(3) ?
C13 C12 C2 O1 . . . . -88.6(5) ?
C5 C12 C2 O1 . . . . 71.2(4) ?
O2 C12 C2 C3 . . . . 80.9(4) ?
C13 C12 C2 C3 . . . . 151.5(4) ?
C5 C12 C2 C3 . . . . -48.7(4) ?
O2 C12 C5 C14 . . . . 37.6(5) ?
C13 C12 C5 C14 . . . . -34.7(6) ?
C2 C12 C5 C14 . . . . 165.9(3) ?
O2 C12 C5 C4 . . . . -84.0(4) ?
C13 C12 C5 C4 . . . . -156.2(4) ?
C2 C12 C5 C4 . . . . 44.3(4) ?
O2 C12 C5 C6 . . . . 162.4(4) ?
C13 C12 C5 C6 . . . . 90.1(5) ?
C2 C12 C5 C6 . . . . -69.3(4) ?
C15 C6 C5 C12 . . . . 178.4(4) ?
C7 C6 C5 C12 . . . . -61.8(5) ?
C11 C6 C5 C12 . . . . 57.4(4) ?
C15 C6 C5 C14 . . . . -57.3(5) ?
C7 C6 C5 C14 . . . . 62.5(5) ?
C11 C6 C5 C14 . . . . -178.3(4) ?
C15 C6 C5 C4 . . . . 70.1(5) ?
C7 C6 C5 C4 . . . . -170.1(4) ?
C11 C6 C5 C4 . . . . -50.9(5) ?
C2 C12 C13 O2 . . . . -101.5(5) ?
C5 C12 C13 O2 . . . . 103.6(5) ?
C6 C7 C8 C9 . . . . -58.6(5) ?
C4 O3 C17 O4 . . . . 7.5(7) ?
C4 O3 C17 C18 . . . . -173.4(4) ?
O1 C11 C10 C9 . . . . -85.2(5) ?
C6 C11 C10 C9 . . . . 38.9(6) ?
O1 C11 C10 Br2 . . . . 151.3(3) ?
C6 C11 C10 Br2 . . . . -84.6(4) ?
C17 O3 C4 C3 . . . . -145.6(4) ?
C17 O3 C4 C5 . . . . 98.4(5) ?
C12 C5 C4 O3 . . . . 94.1(4) ?
C14 C5 C4 O3 . . . . -26.0(6) ?
C6 C5 C4 O3 . . . . -152.6(4) ?
C12 C5 C4 C3 . . . . -23.5(4) ?
C14 C5 C4 C3 . . . . -143.6(4) ?
C6 C5 C4 C3 . . . . 89.8(4) ?
C7 C8 C9 C10 . . . . 48.9(5) ?
C7 C8 C9 C16 . . . . 179.1(4) ?
C7 C8 C9 Br1 . . . . -66.8(4) ?
C11 C10 C9 C8 . . . . -39.4(6) ?
Br2 C10 C9 C8 . . . . 83.1(4) ?
C11 C10 C9 C16 . . . . -168.8(4) ?
Br2 C10 C9 C16 . . . . -46.3(5) ?
C11 C10 C9 Br1 . . . . 78.3(4) ?
Br2 C10 C9 Br1 . . . . -159.3(2) ?
O1 C2 C3 C4 . . . . -83.8(4) ?
C12 C2 C3 C4 . . . . 32.6(4) ?
O3 C4 C3 C2 . . . . -124.6(4) ?
C5 C4 C3 C2 . . . . -5.1(4) ?

loop_
_cod_related_entry_id
_cod_related_entry_database
_cod_related_entry_code
1 ChemSpider 24744150
